data_4100289
loop_
_publ_author_name
'Daniel, Charles'
'Hartl, Hans'

_publ_section_title
;
 Neutral and Cationic V^IV^/V^V^ Mixed-Valence Alkoxo-polyoxovanadium Clusters
 [V~6~O~7~(OR)~12~]^n+^(R = --CH~3~, --C~2~H~5~): Structural, Cyclovoltammetric
 and IR-Spectroscopic Investigations on Mixed Valency in a Hexanuclear Core
;
_journal_coden_ASTM JACSAT
_journal_issue 40
_journal_name_full 'Journal of the American Chemical Society'
_journal_page_first 13978
_journal_page_last 13987
_journal_paper_doi 10.1021/ja052902b
_journal_volume 127
_journal_year 2005
_chemical_formula_sum 'C24 H60 Cl6 O19 Sb V6'
_chemical_formula_weight 1292.81
_space_group_IT_number 2
_symmetry_cell_setting triclinic
_symmetry_space_group_name_Hall '-P 1'
_symmetry_space_group_name_H-M 'P -1'
_cell_angle_alpha 88.751(4)
_cell_angle_beta 86.169(4)
_cell_angle_gamma 88.269(4)
_cell_formula_units_Z 1
_cell_length_a 10.4567(17)
_cell_length_b 10.5469(17)
_cell_length_c 10.6194(17)
_cell_measurement_temperature 173(2)
_cell_volume 1167.8(3)
_diffrn_ambient_temperature 173(2)
_exptl_crystal_density_diffrn 1.838
_cod_depositor_comments
;
 Updated bibliographic information.

 Antanas Vaitkus,
 2019-10-09
;
_cod_database_code 4100289

loop_
_symmetry_equiv_pos_as_xyz
'x, y, z'
'-x, -y, -z'

loop_
_atom_site_label
_atom_site_type_symbol
_atom_site_fract_x
_atom_site_fract_y
_atom_site_fract_z
_atom_site_U_iso_or_equiv
_atom_site_adp_type
_atom_site_occupancy
_atom_site_symmetry_multiplicity
_atom_site_calc_flag
_atom_site_refinement_flags
_atom_site_disorder_assembly
_atom_site_disorder_group
V1 V -0.52495(4) 0.52229(3) 0.28668(4) 0.01752(8) Uani 1 1 d . . .
V2 V -0.48001(4) 0.28554(3) 0.47879(4) 0.01779(8) Uani 1 1 d . . .
V3 V -0.28373(4) 0.51602(4) 0.46401(4) 0.01820(8) Uani 1 1 d . . .
O3 O -0.13402(16) 0.53140(16) 0.43753(17) 0.0268(4) Uani 1 1 d . . .
O10 O -0.66576(16) 0.30326(14) 0.51316(16) 0.0203(3) Uani 1 1 d . . .
O12 O -0.50339(16) 0.33575(14) 0.30187(15) 0.0200(3) Uani 1 1 d . . .
O1 O -0.54362(17) 0.54163(16) 0.14040(16) 0.0244(4) Uani 1 1 d . . .
O31 O -0.70494(15) 0.50309(15) 0.35276(16) 0.0211(3) Uani 1 1 d . . .
O13 O -0.33669(16) 0.53345(15) 0.29000(15) 0.0209(3) Uani 1 1 d . . .
O21 O -0.53912(16) 0.70122(14) 0.33937(16) 0.0208(3) Uani 1 1 d . . .
O2 O -0.45988(17) 0.13720(15) 0.46289(16) 0.0245(4) Uani 1 1 d . . .
O23 O -0.29840(15) 0.33242(15) 0.45113(16) 0.0214(3) Uani 1 1 d . . .
O123 O -0.5000 0.5000 0.5000 0.0157(4) Uani 1 2 d S . .
C121 C -0.4537(3) 0.2586(2) 0.1969(2) 0.0275(5) Uani 1 1 d . . .
H12A H -0.4247 0.1766 0.2291 0.033 Uiso 1 1 calc R . .
H12B H -0.3804 0.2993 0.1545 0.033 Uiso 1 1 calc R . .
C211 C -0.6135(3) 0.7953(2) 0.2707(3) 0.0290(6) Uani 1 1 d . . .
H21A H -0.6878 0.8231 0.3236 0.035 Uiso 1 1 calc R . .
H21B H -0.6436 0.7574 0.1961 0.035 Uiso 1 1 calc R . .
C131 C -0.2639(2) 0.6073(2) 0.1938(2) 0.0264(5) Uani 1 1 d . . .
H13A H -0.1889 0.6403 0.2292 0.032 Uiso 1 1 calc R . .
H13B H -0.3164 0.6787 0.1661 0.032 Uiso 1 1 calc R . .
C231 C -0.2027(3) 0.2558(3) 0.3785(3) 0.0308(6) Uani 1 1 d . . .
H23A H -0.1761 0.3011 0.3011 0.037 Uiso 1 1 calc R . .
H23B H -0.2401 0.1771 0.3558 0.037 Uiso 1 1 calc R . .
C311 C -0.8046(3) 0.4591(3) 0.2776(3) 0.0330(6) Uani 1 1 d . . .
H31A H -0.8629 0.4073 0.3299 0.040 Uiso 1 1 calc R . .
H31B H -0.7664 0.4070 0.2101 0.040 Uiso 1 1 calc R . .
C101 C -0.7476(3) 0.1977(3) 0.5510(3) 0.0390(7) Uani 1 1 d . . .
H10A H -0.8319 0.2307 0.5798 0.047 Uiso 1 1 calc R . .
H10B H -0.7118 0.1515 0.6209 0.047 Uiso 1 1 calc R . .
C132 C -0.2233(3) 0.5266(3) 0.0834(3) 0.0348(6) Uani 1 1 d . . .
H13C H -0.1721 0.4555 0.1110 0.052 Uiso 1 1 calc R . .
H13D H -0.1738 0.5758 0.0218 0.052 Uiso 1 1 calc R . .
H13E H -0.2978 0.4967 0.0465 0.052 Uiso 1 1 calc R . .
C232 C -0.0881(3) 0.2267(3) 0.4526(3) 0.0390(7) Uani 1 1 d . . .
H23C H -0.0479 0.3044 0.4706 0.058 Uiso 1 1 calc R . .
H23D H -0.0282 0.1732 0.4043 0.058 Uiso 1 1 calc R . .
H23E H -0.1146 0.1840 0.5303 0.058 Uiso 1 1 calc R . .
C122 C -0.5528(3) 0.2394(3) 0.1035(3) 0.0393(7) Uani 1 1 d . . .
H12C H -0.6275 0.2035 0.1461 0.059 Uiso 1 1 calc R . .
H12D H -0.5185 0.1829 0.0393 0.059 Uiso 1 1 calc R . .
H12E H -0.5757 0.3196 0.0655 0.059 Uiso 1 1 calc R . .
C212 C -0.5331(3) 0.9076(2) 0.2324(3) 0.0374(7) Uani 1 1 d . . .
H21C H -0.5034 0.9450 0.3064 0.056 Uiso 1 1 calc R . .
H21D H -0.5839 0.9692 0.1884 0.056 Uiso 1 1 calc R . .
H21E H -0.4609 0.8803 0.1781 0.056 Uiso 1 1 calc R . .
C312 C -0.8774(3) 0.5678(3) 0.2227(3) 0.0444(8) Uani 1 1 d . . .
H31C H -0.9087 0.6236 0.2888 0.067 Uiso 1 1 calc R . .
H31D H -0.9484 0.5368 0.1808 0.067 Uiso 1 1 calc R . .
H31E H -0.8220 0.6133 0.1630 0.067 Uiso 1 1 calc R . .
C102 C -0.7606(3) 0.1102(3) 0.4467(4) 0.0588(11) Uani 1 1 d . . .
H10C H -0.7914 0.1566 0.3754 0.088 Uiso 1 1 calc R . .
H10D H -0.8203 0.0460 0.4733 0.088 Uiso 1 1 calc R . .
H10E H -0.6787 0.0710 0.4233 0.088 Uiso 1 1 calc R . .
Sb1 Sb 0.0000 0.0000 0.0000 0.02972(7) Uani 1 2 d S . .
Cl1A Cl 0.0450(14) -0.0757(12) 0.2027(9) 0.086(2) Uani 0.51(3) 1 d P A 1
Cl2A Cl 0.0186(11) 0.2062(6) 0.0611(13) 0.097(3) Uani 0.51(3) 1 d P A 1
Cl3A Cl 0.2186(9) -0.0025(13) -0.0637(12) 0.086(2) Uani 0.51(3) 1 d P A 1
Cl1B Cl -0.0060(16) -0.0853(8) 0.2071(7) 0.078(2) Uani 0.49(3) 1 d P A 2
Cl2B Cl 0.0353(8) 0.2033(7) 0.0903(10) 0.0703(16) Uani 0.49(3) 1 d P A 2
Cl3B Cl 0.2219(8) -0.0479(16) -0.0270(12) 0.087(3) Uani 0.49(3) 1 d P A 2

loop_
_atom_site_aniso_label
_atom_site_aniso_U_11
_atom_site_aniso_U_22
_atom_site_aniso_U_33
_atom_site_aniso_U_23
_atom_site_aniso_U_13
_atom_site_aniso_U_12
V1 0.01895(19) 0.01892(17) 0.01492(18) 0.00023(14) -0.00262(14) -0.00153(14)
V2 0.01929(19) 0.01666(17) 0.01756(19) -0.00005(14) -0.00213(15) -0.00120(14)
V3 0.01559(18) 0.02064(18) 0.01846(19) 0.00093(14) -0.00186(14) -0.00134(14)
O3 0.0187(8) 0.0314(9) 0.0305(10) 0.0026(7) -0.0028(7) -0.0038(7)
O10 0.0209(8) 0.0185(7) 0.0216(8) 0.0025(6) -0.0024(7) -0.0040(6)
O12 0.0231(8) 0.0207(7) 0.0164(8) -0.0033(6) -0.0023(6) -0.0008(6)
O1 0.0284(9) 0.0274(8) 0.0176(8) 0.0016(7) -0.0040(7) -0.0019(7)
O31 0.0179(8) 0.0232(8) 0.0235(9) 0.0007(6) -0.0092(7) -0.0030(6)
O13 0.0207(8) 0.0241(8) 0.0174(8) 0.0023(6) 0.0018(6) -0.0029(6)
O21 0.0219(8) 0.0181(7) 0.0228(9) 0.0046(6) -0.0051(7) 0.0001(6)
O2 0.0277(9) 0.0207(8) 0.0254(9) -0.0005(7) -0.0046(7) -0.0003(7)
O23 0.0179(8) 0.0239(8) 0.0220(9) -0.0016(6) -0.0005(6) 0.0030(6)
O123 0.0154(10) 0.0172(10) 0.0147(10) -0.0002(8) -0.0023(8) -0.0011(8)
C121 0.0342(14) 0.0266(12) 0.0211(12) -0.0043(10) 0.0026(10) 0.0010(10)
C211 0.0322(14) 0.0242(11) 0.0314(14) 0.0068(10) -0.0115(11) 0.0039(10)
C131 0.0245(12) 0.0325(13) 0.0220(12) 0.0077(10) 0.0011(10) -0.0071(10)
C231 0.0242(13) 0.0350(13) 0.0325(15) -0.0090(11) 0.0029(11) 0.0041(10)
C311 0.0300(14) 0.0410(15) 0.0298(14) -0.0007(11) -0.0106(11) -0.0097(11)
C101 0.0271(14) 0.0311(14) 0.059(2) 0.0072(13) -0.0045(13) -0.0083(11)
C132 0.0329(15) 0.0498(17) 0.0212(13) 0.0007(12) 0.0034(11) -0.0081(12)
C232 0.0246(14) 0.0398(15) 0.0525(19) -0.0055(14) -0.0043(13) 0.0074(11)
C122 0.065(2) 0.0295(13) 0.0247(14) -0.0042(11) -0.0145(14) 0.0015(13)
C212 0.059(2) 0.0234(12) 0.0307(15) 0.0068(11) -0.0067(14) -0.0037(12)
C312 0.0299(15) 0.070(2) 0.0343(17) -0.0051(15) -0.0108(13) 0.0140(15)
C102 0.0321(17) 0.0398(17) 0.107(3) -0.0289(19) -0.0128(19) -0.0016(13)
Sb1 0.02661(13) 0.02846(12) 0.03374(15) 0.00237(10) -0.00040(10) -0.00048(9)
Cl1A 0.107(5) 0.097(4) 0.054(2) 0.011(2) -0.021(3) 0.027(3)
Cl2A 0.185(6) 0.0327(16) 0.072(4) -0.0154(16) 0.005(3) -0.023(2)
Cl3A 0.032(2) 0.119(5) 0.107(4) -0.013(3) 0.010(2) -0.007(2)
Cl1B 0.119(6) 0.072(2) 0.0404(16) 0.0291(14) 0.002(3) -0.003(3)
Cl2B 0.095(3) 0.056(2) 0.060(3) -0.0214(17) 0.016(2) -0.0329(17)
Cl3B 0.0312(16) 0.130(6) 0.099(5) -0.027(4) -0.005(2) 0.026(3)

loop_
_geom_bond_atom_site_label_1
_geom_bond_atom_site_label_2
_geom_bond_distance
_geom_bond_site_symmetry_2
_geom_bond_publ_flag
V1 O1 1.5865(17) . ?
V1 O12 1.9778(16) . ?
V1 O13 1.9784(17) . ?
V1 O21 1.9785(16) . ?
V1 O31 1.9789(17) . ?
V1 O123 2.3037(5) . ?
V2 O2 1.5834(16) . ?
V2 O10 1.9563(17) . ?
V2 O21 1.9631(17) 2_466 ?
V2 O12 1.9698(17) . ?
V2 O23 1.9782(17) . ?
V2 O123 2.2799(5) . ?
V3 O3 1.5845(18) . ?
V3 O31 1.9478(17) 2_466 ?
V3 O23 1.9556(17) . ?
V3 O13 1.9675(17) . ?
V3 O10 1.9781(16) 2_466 ?
V3 O123 2.2790(5) . ?
O10 C101 1.458(3) . ?
O10 V3 1.9781(16) 2_466 ?
O12 C121 1.453(3) . ?
O31 C311 1.448(3) . ?
O31 V3 1.9478(17) 2_466 ?
O13 C131 1.459(3) . ?
O21 C211 1.455(3) . ?
O21 V2 1.9631(17) 2_466 ?
O23 C231 1.458(3) . ?
O123 V3 2.2790(5) 2_466 ?
O123 V2 2.2799(5) 2_466 ?
O123 V1 2.3037(5) 2_466 ?
C121 C122 1.502(4) . ?
C211 C212 1.507(4) . ?
C131 C132 1.495(4) . ?
C231 C232 1.497(4) . ?
C311 C312 1.486(4) . ?
C101 C102 1.472(5) . ?
Sb1 Cl2A 2.300(7) . ?
Sb1 Cl2A 2.300(7) 2 ?
Sb1 Cl3A 2.340(8) . ?
Sb1 Cl3A 2.340(8) 2 ?
Sb1 Cl1A 2.352(8) . ?
Sb1 Cl1A 2.352(8) 2 ?
Sb1 Cl1B 2.355(7) 2 ?
Sb1 Cl1B 2.355(7) . ?
Sb1 Cl3B 2.360(7) 2 ?
Sb1 Cl3B 2.360(7) . ?
Sb1 Cl2B 2.416(7) . ?
Sb1 Cl2B 2.416(7) 2 ?
